data_2208017
loop_
_publ_author_name
'Zhi-Qiang Hu'
'Guo-Dong Si'
'Kai Zhou'
'Guan-Ping Yu'
'Liang-Zhong Xu'

_publ_section_title
;
 2-(4-Chlorobenzyl)-1,2-benzisothiazol-3(2<i>H</i>)-one 1,1-dioxide
;
_journal_coeditor_code CV2002
_journal_issue 2
_journal_name_full 'Acta Crystallographica Section E'
_journal_page_first o427
_journal_page_last o428
_journal_paper_doi 10.1107/S1600536806001140
_journal_volume 62
_journal_year 2006
_chemical_formula_iupac 'C14 H10 Cl N O3 S'
_chemical_formula_moiety 'C14 H10 Cl N O3 S'
_chemical_formula_sum 'C14 H10 Cl N O3 S'
_chemical_formula_weight 307.74
_chemical_name_systematic
;
2-(4-Chlorobenzyl)-1,2-benzisothiazol-3(2H)-one 1,1-dioxide
;
_space_group_IT_number 2
_symmetry_cell_setting triclinic
_symmetry_space_group_name_Hall '-P 1'
_symmetry_space_group_name_H-M 'P -1'
_atom_sites_solution_hydrogens geom
_atom_sites_solution_primary direct
_atom_sites_solution_secondary difmap
_audit_creation_method SHELXL-97
_cell_angle_alpha 97.50(3)
_cell_angle_beta 102.82(3)
_cell_angle_gamma 111.25(3)
_cell_formula_units_Z 2
_cell_length_a 7.2657(15)
_cell_length_b 7.4743(15)
_cell_length_c 13.317(3)
_cell_measurement_reflns_used 5601
_cell_measurement_temperature 293(2)
_cell_measurement_theta_max 27.45
_cell_measurement_theta_min 1.61
_cell_volume 639.3(3)
_computing_cell_refinement RAPID-AUTO
_computing_data_collection 'RAPID-AUTO (Rigaku, 1999)'
_computing_data_reduction RAPID-AUTO
_computing_molecular_graphics 'SHELXTL (Bruker, 1999)'
_computing_publication_material SHELXTL
_computing_structure_refinement 'SHELXL97 (Sheldrick, 1997)'
_computing_structure_solution 'SHELXS97 (Sheldrick, 1997)'
_diffrn_ambient_temperature 293(2)
_diffrn_measured_fraction_theta_full 0.981
_diffrn_measured_fraction_theta_max 0.981
_diffrn_measurement_device_type 'Rigaku R-AXIS RAPID IP area-detector'
_diffrn_measurement_method \w
_diffrn_radiation_monochromator graphite
_diffrn_radiation_source 'Rotating Anode'
_diffrn_radiation_type MoK\a
_diffrn_radiation_wavelength 0.71073
_diffrn_reflns_av_R_equivalents 0.0253
_diffrn_reflns_av_sigmaI/netI 0.0130
_diffrn_reflns_limit_h_max 9
_diffrn_reflns_limit_h_min -9
_diffrn_reflns_limit_k_max 8
_diffrn_reflns_limit_k_min -8
_diffrn_reflns_limit_l_max 15
_diffrn_reflns_limit_l_min -15
_diffrn_reflns_number 2851
_diffrn_reflns_theta_full 25.00
_diffrn_reflns_theta_max 25.00
_diffrn_reflns_theta_min 1.61
_diffrn_standards_number 0
_exptl_absorpt_coefficient_mu 0.468
_exptl_absorpt_correction_T_max 0.9526
_exptl_absorpt_correction_T_min 0.7534
_exptl_absorpt_correction_type multi-scan
_exptl_absorpt_process_details '(ABSCOR; Higashi, 1995)'
_exptl_crystal_colour colourless
_exptl_crystal_density_diffrn 1.599
_exptl_crystal_density_method 'not measured'
_exptl_crystal_description plate
_exptl_crystal_F_000 316
_exptl_crystal_size_max 0.53
_exptl_crystal_size_mid 0.47
_exptl_crystal_size_min 0.11
_refine_diff_density_max 0.455
_refine_diff_density_min -0.554
_refine_ls_extinction_method none
_refine_ls_goodness_of_fit_ref 1.114
_refine_ls_hydrogen_treatment constr
_refine_ls_matrix_type full
_refine_ls_number_parameters 181
_refine_ls_number_reflns 2201
_refine_ls_number_restraints 0
_refine_ls_restrained_S_all 1.114
_refine_ls_R_factor_all 0.0532
_refine_ls_R_factor_gt 0.0500
_refine_ls_shift/su_max 0.000
_refine_ls_shift/su_mean 0.000
_refine_ls_structure_factor_coef Fsqd
_refine_ls_weighting_details 'calc w=1/[\s^2^(Fo^2^)+(0.0884P)^2^+0.4878P] where P=(Fo^2^+2Fc^2^)/3'
_refine_ls_weighting_scheme calc
_refine_ls_wR_factor_gt 0.1448
_refine_ls_wR_factor_ref 0.1516
_reflns_number_gt 2065
_reflns_number_total 2201
_reflns_threshold_expression I>2\s(I)
_cod_data_source_file cv2002.cif
_cod_data_source_block I
_cod_depositor_comments
;
The following automatic conversions were performed:
'_symmetry_cell_setting' value 'Triclinic' changed to 'triclinic'
according to '/home/saulius/struct/CIF-dictionaries/cif_core.dic'
dictionary named 'cif_core.dic' version 2.4.1 from 2010-06-29.

Automatic conversion script
Id: cif_fix_enum 1527 2010-12-29 10:47:43Z saulius 

The following automatic conversions were performed:

'_symmetry_cell_setting' value 'Triclinic' changed to 'triclinic'
according to /home/saulius/struct/CIF-dictionaries/cif_core.dic
dictionary named 'cif_core.dic' version 2.4.1 from 2010-06-29.

Automatic conversion script
Id: cif_fix_values 1715 2011-07-08 13:25:40Z adriana 
;
_cod_database_code 2208017

loop_
_symmetry_equiv_pos_as_xyz
'x, y, z'
'-x, -y, -z'

loop_
_atom_site_label
_atom_site_fract_x
_atom_site_fract_y
_atom_site_fract_z
_atom_site_U_iso_or_equiv
_atom_site_adp_type
_atom_site_calc_flag
_atom_site_refinement_flags
_atom_site_occupancy
_atom_site_type_symbol
Cl1 1.10855(13) 0.79585(16) 0.58256(7) 0.0666(3) Uani d . 1 Cl
S1 0.25031(10) 0.87871(10) 0.19147(5) 0.0401(3) Uani d . 1 S
O1 0.4305(3) 1.0408(3) 0.25773(17) 0.0554(6) Uani d . 1 O
O2 0.0578(3) 0.8686(3) 0.20338(18) 0.0541(6) Uani d . 1 O
O3 0.2781(4) 0.3960(3) 0.10868(18) 0.0555(6) Uani d . 1 O
N1 0.2725(4) 0.6683(4) 0.20488(19) 0.0433(6) Uani d . 1 N
C1 0.2467(4) 0.8388(4) 0.0586(2) 0.0367(6) Uani d . 1 C
C2 0.2309(4) 0.9585(4) -0.0094(2) 0.0435(6) Uani d . 1 C
H2B 0.2241 1.0787 0.0125 0.052 Uiso calc R 1 H
C3 0.2258(4) 0.8923(5) -0.1120(2) 0.0474(7) Uani d . 1 C
H3A 0.2132 0.9687 -0.1608 0.057 Uiso calc R 1 H
C4 0.2388(5) 0.7153(5) -0.1438(2) 0.0478(7) Uani d . 1 C
H4A 0.2365 0.6750 -0.2133 0.057 Uiso calc R 1 H
C5 0.2552(4) 0.5970(4) -0.0737(2) 0.0435(6) Uani d . 1 C
H5A 0.2643 0.4777 -0.0950 0.052 Uiso calc R 1 H
C6 0.2578(4) 0.6604(4) 0.0285(2) 0.0368(6) Uani d . 1 C
C7 0.2700(4) 0.5548(4) 0.1141(2) 0.0409(6) Uani d . 1 C
C8 0.2727(5) 0.6030(5) 0.3038(2) 0.0511(7) Uani d . 1 C
H8A 0.2005 0.4605 0.2873 0.061 Uiso calc R 1 H
H8B 0.1975 0.6589 0.3404 0.061 Uiso calc R 1 H
C9 0.4850(5) 0.6610(4) 0.3760(2) 0.0433(6) Uani d . 1 C
C10 0.6353(6) 0.6226(7) 0.3420(3) 0.0698(11) Uani d . 1 C
H10A 0.6028 0.5636 0.2708 0.084 Uiso calc R 1 H
C11 0.8223(5) 0.6631(6) 0.4029(2) 0.0543(8) Uani d . 1 C
H11A 0.9188 0.6345 0.3762 0.065 Uiso calc R 1 H
C12 0.8643(5) 0.7447(5) 0.5016(2) 0.0463(7) Uani d . 1 C
C13 0.7316(5) 0.7926(5) 0.5457(2) 0.0515(7) Uani d . 1 C
H13A 0.7701 0.8517 0.6173 0.062 Uiso calc R 1 H
C14 0.5394(5) 0.7505(5) 0.4808(2) 0.0502(7) Uani d . 1 C
H14A 0.4452 0.7828 0.5081 0.060 Uiso calc R 1 H

loop_
_atom_site_aniso_label
_atom_site_aniso_U_11
_atom_site_aniso_U_22
_atom_site_aniso_U_33
_atom_site_aniso_U_12
_atom_site_aniso_U_13
_atom_site_aniso_U_23
Cl1 0.0534(5) 0.0964(7) 0.0614(6) 0.0387(5) 0.0157(4) 0.0323(5)
S1 0.0409(4) 0.0393(4) 0.0388(4) 0.0184(3) 0.0103(3) 0.0005(3)
O1 0.0537(13) 0.0484(12) 0.0468(12) 0.0121(10) 0.0077(10) -0.0082(9)
O2 0.0519(12) 0.0623(13) 0.0581(13) 0.0324(11) 0.0229(10) 0.0071(11)
O3 0.0703(15) 0.0410(11) 0.0591(14) 0.0297(11) 0.0155(11) 0.0089(10)
N1 0.0513(14) 0.0449(13) 0.0382(12) 0.0254(11) 0.0118(10) 0.0086(10)
C1 0.0321(13) 0.0368(13) 0.0378(13) 0.0144(11) 0.0073(10) 0.0016(11)
C2 0.0379(14) 0.0391(14) 0.0535(17) 0.0179(12) 0.0104(12) 0.0092(12)
C3 0.0417(15) 0.0553(17) 0.0488(17) 0.0217(13) 0.0132(13) 0.0175(13)
C4 0.0440(16) 0.0580(18) 0.0399(15) 0.0200(14) 0.0134(12) 0.0063(13)
C5 0.0405(15) 0.0418(15) 0.0451(15) 0.0172(12) 0.0117(12) -0.0002(12)
C6 0.0317(13) 0.0361(13) 0.0406(14) 0.0147(10) 0.0084(11) 0.0035(11)
C7 0.0376(14) 0.0400(15) 0.0440(15) 0.0172(11) 0.0099(12) 0.0050(11)
C8 0.0514(17) 0.0600(18) 0.0450(16) 0.0225(15) 0.0174(14) 0.0167(14)
C9 0.0491(16) 0.0488(16) 0.0419(15) 0.0256(13) 0.0189(13) 0.0170(12)
C10 0.082(3) 0.113(3) 0.0366(16) 0.065(2) 0.0195(17) 0.0082(18)
C11 0.0544(17) 0.100(3) 0.0359(15) 0.0564(19) 0.0207(13) 0.0171(15)
C12 0.0494(16) 0.0550(17) 0.0471(16) 0.0279(14) 0.0193(13) 0.0244(13)
C13 0.0573(18) 0.0597(19) 0.0393(15) 0.0278(15) 0.0147(14) 0.0041(13)
C14 0.0516(17) 0.0615(18) 0.0475(16) 0.0296(15) 0.0236(14) 0.0094(14)

loop_
_atom_type_symbol
_atom_type_description
_atom_type_scat_dispersion_real
_atom_type_scat_dispersion_imag
_atom_type_scat_source
C C 0.0033 0.0016 'International Tables Vol C Tables 4.2.6.8 and 6.1.1.4'
H H 0.0000 0.0000 'International Tables Vol C Tables 4.2.6.8 and 6.1.1.4'
N N 0.0061 0.0033 'International Tables Vol C Tables 4.2.6.8 and 6.1.1.4'
O O 0.0106 0.0060 'International Tables Vol C Tables 4.2.6.8 and 6.1.1.4'
S S 0.1246 0.1234 'International Tables Vol C Tables 4.2.6.8 and 6.1.1.4'
Cl Cl 0.1484 0.1585 'International Tables Vol C Tables 4.2.6.8 and 6.1.1.4'

loop_
_geom_angle_atom_site_label_1
_geom_angle_atom_site_label_2
_geom_angle_atom_site_label_3
_geom_angle_site_symmetry_1
_geom_angle
_geom_angle_publ_flag
O2 S1 O1 . 117.21(14) yes
O2 S1 N1 . 109.46(14) ?
O1 S1 N1 . 109.51(14) ?
O2 S1 C1 . 112.09(13) ?
O1 S1 C1 . 113.01(14) ?
N1 S1 C1 . 92.78(12) ?
C7 N1 C8 . 123.4(2) ?
C7 N1 S1 . 115.0(2) yes
C8 N1 S1 . 121.3(2) ?
C2 C1 C6 . 122.9(3) ?
C2 C1 S1 . 127.5(2) ?
C6 C1 S1 . 109.6(2) ?
C1 C2 C3 . 116.8(3) ?
C1 C2 H2B . 121.6 ?
C3 C2 H2B . 121.6 ?
C2 C3 C4 . 121.5(3) ?
C2 C3 H3A . 119.3 ?
C4 C3 H3A . 119.3 ?
C3 C4 C5 . 120.8(3) ?
C3 C4 H4A . 119.6 ?
C5 C4 H4A . 119.6 ?
C6 C5 C4 . 118.2(3) ?
C6 C5 H5A . 120.9 ?
C4 C5 H5A . 120.9 ?
C5 C6 C1 . 119.8(3) ?
C5 C6 C7 . 126.6(2) ?
C1 C6 C7 . 113.6(2) ?
O3 C7 N1 1 123.9(3) ?
O3 C7 N1 . 123.9(3) ?
O3 C7 C6 1 127.1(3) ?
O3 C7 C6 . 127.1(3) ?
N1 C7 C6 . 108.9(2) ?
N1 C8 C9 . 113.3(2) yes
N1 C8 H8A . 108.9 ?
C9 C8 H8A . 108.9 ?
N1 C8 H8B . 108.9 ?
C9 C8 H8B . 108.9 ?
H8A C8 H8B . 107.7 ?
C14 C9 C10 . 115.9(3) ?
C14 C9 C8 . 121.8(3) ?
C10 C9 C8 . 122.2(3) ?
C11 C10 C9 . 124.9(3) ?
C11 C10 H10A . 117.6 ?
C9 C10 H10A . 117.6 ?
C12 C11 C10 . 116.6(3) ?
C12 C11 H11A . 121.7 ?
C10 C11 H11A . 121.7 ?
C11 C12 C13 . 124.8(3) ?
C11 C12 Cl1 . 116.9(2) ?
C13 C12 Cl1 . 118.3(2) ?
C12 C13 C14 . 117.5(3) ?
C12 C13 H13A . 121.2 ?
C14 C13 H13A . 121.2 ?
C13 C14 C9 . 120.3(3) ?
C13 C14 H14A . 119.9 ?
C9 C14 H14A . 119.9 ?

loop_
_geom_bond_atom_site_label_1
_geom_bond_atom_site_label_2
_geom_bond_site_symmetry_2
_geom_bond_distance
_geom_bond_publ_flag
Cl1 C12 . 1.735(3) yes
S1 O2 . 1.418(2) yes
S1 O1 . 1.421(2) yes
S1 N1 . 1.666(2) yes
S1 C1 . 1.748(3) yes
O3 C7 . 1.203(3) ?
N1 C7 . 1.376(4) yes
N1 C8 . 1.463(4) yes
C1 C2 . 1.369(4) ?
C1 C6 . 1.378(4) ?
C2 C3 . 1.378(4) ?
C2 H2B . 0.9300 ?
C3 C4 . 1.379(4) ?
C3 H3A . 0.9300 ?
C4 C5 . 1.383(4) ?
C4 H4A . 0.9300 ?
C5 C6 . 1.375(4) ?
C5 H5A . 0.9300 ?
C6 C7 . 1.474(4) ?
C7 O3 1 1.203(3) ?
C8 C9 . 1.497(4) ?
C8 H8A . 0.9700 ?
C8 H8B . 0.9700 ?
C9 C14 . 1.369(4) ?
C9 C10 . 1.376(4) ?
C10 C11 . 1.321(5) ?
C10 H10A . 0.9300 ?
C11 C12 . 1.293(4) ?
C11 H11A . 0.9300 ?
C12 C13 . 1.360(4) ?
C13 C14 . 1.368(5) ?
C13 H13A . 0.9300 ?
C14 H14A . 0.9300 ?

loop_
_geom_hbond_atom_site_label_D
_geom_hbond_atom_site_label_H
_geom_hbond_atom_site_label_A
_geom_hbond_site_symmetry_A
_geom_hbond_distance_DH
_geom_hbond_distance_HA
_geom_hbond_distance_DA
_geom_hbond_angle_DHA
C2 H2B O3 1_565 0.93 2.39 3.300(4) 165

loop_
_geom_torsion_atom_site_label_1
_geom_torsion_atom_site_label_2
_geom_torsion_atom_site_label_3
_geom_torsion_atom_site_label_4
_geom_torsion_site_symmetry_4
_geom_torsion
O2 S1 N1 C7 . 112.1(2)
O1 S1 N1 C7 . -118.1(2)
C1 S1 N1 C7 . -2.5(2)
O2 S1 N1 C8 . -61.9(3)
O1 S1 N1 C8 . 67.9(3)
C1 S1 N1 C8 . -176.5(2)
O2 S1 C1 C2 . 67.8(3)
O1 S1 C1 C2 . -67.3(3)
N1 S1 C1 C2 . -179.9(3)
O2 S1 C1 C6 . -110.9(2)
O1 S1 C1 C6 . 114.0(2)
N1 S1 C1 C6 . 1.5(2)
C6 C1 C2 C3 . 0.2(4)
S1 C1 C2 C3 . -178.3(2)
C1 C2 C3 C4 . -0.9(4)
C2 C3 C4 C5 . 0.7(5)
C3 C4 C5 C6 . 0.1(4)
C4 C5 C6 C1 . -0.8(4)
C4 C5 C6 C7 . 178.7(3)
C2 C1 C6 C5 . 0.6(4)
S1 C1 C6 C5 . 179.4(2)
C2 C1 C6 C7 . -178.9(2)
S1 C1 C6 C7 . -0.2(3)
C8 N1 C7 O3 1 -3.8(4)
S1 N1 C7 O3 1 -177.7(2)
C8 N1 C7 O3 . -3.8(4)
S1 N1 C7 O3 . -177.7(2)
C8 N1 C7 C6 . 176.6(2)
S1 N1 C7 C6 . 2.8(3)
C5 C6 C7 O3 1 -0.6(5)
C1 C6 C7 O3 1 178.9(3)
C5 C6 C7 O3 . -0.6(5)
C1 C6 C7 O3 . 178.9(3)
C5 C6 C7 N1 . 178.9(3)
C1 C6 C7 N1 . -1.6(3)
C7 N1 C8 C9 . 91.5(3)
S1 N1 C8 C9 . -95.1(3)
N1 C8 C9 C14 . 131.0(3)
N1 C8 C9 C10 . -51.0(4)
C14 C9 C10 C11 . 0.9(6)
C8 C9 C10 C11 . -177.2(4)
C9 C10 C11 C12 . 0.1(7)
C10 C11 C12 C13 . -0.8(6)
C10 C11 C12 Cl1 . 179.3(3)
C11 C12 C13 C14 . 0.3(5)
Cl1 C12 C13 C14 . -179.8(2)
C12 C13 C14 C9 . 0.9(5)
C10 C9 C14 C13 . -1.4(5)
C8 C9 C14 C13 . 176.7(3)
